data_7000234
loop_
_publ_author_name
'Zhang, Jia-Sheng'
'Lin, Yue-Jian'
'Jin, Guo-Xin'

_publ_section_title
;
 Synthesis and characterization of heterometallic M--Ru (M = Co, Rh,
 Ir) clusters containing the nido-dicarborane-1,2-dithiolato chelating
 ligand
;
_journal_issue 1
_journal_name_full 'Dalton Transactions'
_journal_page_first 111
_journal_page_last 118
_journal_paper_doi 10.1039/b809520e
_journal_year 2009
_chemical_formula_sum 'C21 H39 B9 Cl2 Co Ru S2'
_chemical_formula_weight 683.83
_chemical_name_systematic
;
?
;
_space_group_IT_number 14
_symmetry_cell_setting monoclinic
_symmetry_space_group_name_Hall '-P 2yn'
_symmetry_space_group_name_H-M 'P 1 21/n 1'
_atom_sites_solution_hydrogens geom
_atom_sites_solution_primary direct
_atom_sites_solution_secondary difmap
_audit_creation_method SHELXL-97
_cell_angle_alpha 90.00
_cell_angle_beta 90.000(7)
_cell_angle_gamma 90.00
_cell_formula_units_Z 4
_cell_length_a 10.965(5)
_cell_length_b 15.267(7)
_cell_length_c 18.019(9)
_cell_measurement_reflns_used 1010
_cell_measurement_temperature 293(2)
_cell_measurement_theta_max 23.457
_cell_measurement_theta_min 2.287
_cell_volume 3016(2)
_computing_cell_refinement 'Bruker SMART'
_computing_data_collection 'Bruker SMART'
_computing_data_reduction 'Bruker SHELXTL'
_computing_molecular_graphics 'Bruker SHELXTL'
_computing_publication_material 'Bruker SHELXTL'
_computing_structure_refinement 'SHELXL-97 (Sheldrick, 1997)'
_computing_structure_solution 'SHELXS-97 (Sheldrick, 1990)'
_diffrn_ambient_temperature 293(2)
_diffrn_measured_fraction_theta_full 0.975
_diffrn_measured_fraction_theta_max 0.975
_diffrn_measurement_device_type 'CCD area detector'
_diffrn_measurement_method 'phi and omega scans'
_diffrn_radiation_monochromator graphite
_diffrn_radiation_source 'fine-focus sealed tube'
_diffrn_radiation_type MoK\a
_diffrn_radiation_wavelength 0.71073
_diffrn_reflns_av_R_equivalents 0.0401
_diffrn_reflns_av_sigmaI/netI 0.0600
_diffrn_reflns_limit_h_max 12
_diffrn_reflns_limit_h_min -14
_diffrn_reflns_limit_k_max 19
_diffrn_reflns_limit_k_min -17
_diffrn_reflns_limit_l_max 23
_diffrn_reflns_limit_l_min -18
_diffrn_reflns_number 14731
_diffrn_reflns_theta_full 27.25
_diffrn_reflns_theta_max 27.25
_diffrn_reflns_theta_min 1.75
_diffrn_standards_decay_% 7.32
_exptl_absorpt_coefficient_mu 1.378
_exptl_absorpt_correction_T_max 0.8745
_exptl_absorpt_correction_T_min 0.7701
_exptl_absorpt_correction_type none
_exptl_absorpt_process_details sadabs
_exptl_crystal_density_diffrn 1.506
_exptl_crystal_density_method 'not measured'
_exptl_crystal_description prism
_exptl_crystal_F_000 1388
_exptl_crystal_size_max 0.20
_exptl_crystal_size_mid 0.15
_exptl_crystal_size_min 0.10
_refine_diff_density_max 0.919
_refine_diff_density_min -0.786
_refine_diff_density_rms 0.105
_refine_ls_extinction_method none
_refine_ls_goodness_of_fit_ref 1.050
_refine_ls_hydrogen_treatment mixed
_refine_ls_matrix_type full
_refine_ls_number_parameters 355
_refine_ls_number_reflns 6596
_refine_ls_number_restraints 0
_refine_ls_restrained_S_all 1.050
_refine_ls_R_factor_all 0.0754
_refine_ls_R_factor_gt 0.0495
_refine_ls_shift/su_max 0.001
_refine_ls_shift/su_mean 0.000
_refine_ls_structure_factor_coef Fsqd
_refine_ls_weighting_details 'calc w=1/[\s^2^(Fo^2^)+(0.0781P)^2^+1.4949P] where P=(Fo^2^+2Fc^2^)/3'
_refine_ls_weighting_scheme calc
_refine_ls_wR_factor_gt 0.1394
_refine_ls_wR_factor_ref 0.1498
_reflns_number_gt 4632
_reflns_number_total 6596
_reflns_threshold_expression >2sigma(I)
_cod_data_source_file b809520e.txt
_cod_data_source_block f71010c
_cod_depositor_comments
;
The following automatic conversions were performed:
'_symmetry_cell_setting' value 'Monoclinic' changed to 'monoclinic'
according to '/home/saulius/struct/CIF-dictionaries/cif_core.dic'
dictionary named 'cif_core.dic' version 2.4.1 from 2010-06-29.

Automatic conversion script
Id: cif_fix_enum 1527 2010-12-29 10:47:43Z saulius 
;
_cod_original_sg_symbol_H-M P2(1)/n
_cod_database_code 7000234

loop_
_symmetry_equiv_pos_as_xyz
'x, y, z'
'-x+1/2, y+1/2, -z+1/2'
'-x, -y, -z'
'x-1/2, -y-1/2, z-1/2'

loop_
_atom_site_label
_atom_site_type_symbol
_atom_site_fract_x
_atom_site_fract_y
_atom_site_fract_z
_atom_site_U_iso_or_equiv
_atom_site_adp_type
_atom_site_occupancy
_atom_site_symmetry_multiplicity
_atom_site_calc_flag
_atom_site_refinement_flags
_atom_site_disorder_assembly
_atom_site_disorder_group
Ru1 Ru 0.87211(4) 0.70394(3) 0.12376(2) 0.03578(14) Uani 1 1 d . . .
Co1 Co 0.84956(6) 0.81884(4) 0.23115(3) 0.03382(17) Uani 1 1 d . . .
S1 S 0.88233(11) 0.68001(8) 0.25327(7) 0.0353(3) Uani 1 1 d . . .
S2 S 1.01090(11) 0.81572(7) 0.15988(7) 0.0375(3) Uani 1 1 d . . .
B1 B 1.2209(5) 0.5795(4) 0.1679(3) 0.0429(13) Uani 1 1 d . . .
H1 H 1.2512 0.5286 0.1288 0.051 Uiso 1 1 calc R . .
B2 B 1.0993(5) 0.5612(4) 0.2310(3) 0.0399(13) Uani 1 1 d . . .
H2 H 1.0481 0.4993 0.2315 0.048 Uiso 1 1 calc R . .
B3 B 1.0838(5) 0.6371(4) 0.1585(3) 0.0389(12) Uani 1 1 d . . .
H3 H 1.014(5) 0.627(3) 0.121(3) 0.041(13) Uiso 1 1 d . . .
B4 B 1.2213(6) 0.6924(4) 0.1431(4) 0.0432(13) Uani 1 1 d . . .
H4 H 1.2486 0.7147 0.0875 0.052 Uiso 1 1 calc R . .
B5 B 1.3246(5) 0.6546(4) 0.2107(3) 0.0443(14) Uani 1 1 d . . .
H5 H 1.4228 0.6533 0.1983 0.053 Uiso 1 1 calc R . .
B6 B 1.2479(5) 0.5709(4) 0.2653(3) 0.0447(14) Uani 1 1 d . . .
H6 H 1.2941 0.5136 0.2893 0.054 Uiso 1 1 calc R . .
B9 B 1.2482(5) 0.7552(4) 0.2269(3) 0.0420(13) Uani 1 1 d . . .
H9 H 1.289(5) 0.824(4) 0.223(3) 0.055(16) Uiso 1 1 d . . .
B10 B 1.2775(6) 0.6771(4) 0.3028(4) 0.0462(14) Uani 1 1 d . . .
H10 H 1.348(5) 0.685(4) 0.347(3) 0.059(17) Uiso 1 1 d . . .
H10' H 1.206(6) 0.721(5) 0.314(4) 0.08(2) Uiso 1 1 d . . .
B11 B 1.1267(5) 0.6258(4) 0.3130(3) 0.0402(12) Uani 1 1 d . . .
H11 H 1.087(5) 0.620(3) 0.364(3) 0.045(14) Uiso 1 1 d . . .
C1 C 0.8345(5) 0.9531(3) 0.2388(3) 0.0409(11) Uani 1 1 d . . .
C2 C 0.7192(5) 0.9176(3) 0.2221(3) 0.0423(12) Uani 1 1 d . . .
C3 C 0.6869(5) 0.8562(3) 0.2797(3) 0.0434(12) Uani 1 1 d . . .
C4 C 0.7836(5) 0.8567(3) 0.3324(3) 0.0433(12) Uani 1 1 d . . .
C5 C 0.8752(5) 0.9143(3) 0.3064(3) 0.0399(11) Uani 1 1 d . . .
C6 C 0.8984(6) 1.0215(4) 0.1935(3) 0.0566(15) Uani 1 1 d . . .
H6A H 0.8726 1.0786 0.2093 0.085 Uiso 1 1 calc R . .
H6B H 0.8785 1.0137 0.1420 0.085 Uiso 1 1 calc R . .
H6C H 0.9850 1.0160 0.2001 0.085 Uiso 1 1 calc R . .
C7 C 1.0452(4) 0.6645(3) 0.2488(3) 0.0334(10) Uani 1 1 d . . .
C8 C 1.1115(4) 0.7361(3) 0.2005(3) 0.0350(10) Uani 1 1 d . . .
C9 C 0.6446(6) 0.9400(4) 0.1547(3) 0.0631(16) Uani 1 1 d . . .
H9A H 0.6122 0.9981 0.1599 0.095 Uiso 1 1 calc R . .
H9B H 0.5788 0.8990 0.1499 0.095 Uiso 1 1 calc R . .
H9C H 0.6952 0.9373 0.1113 0.095 Uiso 1 1 calc R . .
C10 C 0.5715(6) 0.8049(4) 0.2853(4) 0.072(2) Uani 1 1 d . . .
H10A H 0.5867 0.7514 0.3118 0.108 Uiso 1 1 calc R . .
H10B H 0.5422 0.7915 0.2364 0.108 Uiso 1 1 calc R . .
H10C H 0.5113 0.8387 0.3114 0.108 Uiso 1 1 calc R . .
C11 C 0.7860(8) 0.8069(4) 0.4039(3) 0.073(2) Uani 1 1 d . . .
H11A H 0.7523 0.8425 0.4428 0.110 Uiso 1 1 calc R . .
H11B H 0.8686 0.7918 0.4160 0.110 Uiso 1 1 calc R . .
H11C H 0.7385 0.7544 0.3989 0.110 Uiso 1 1 calc R . .
C12 C 0.9918(5) 0.9359(4) 0.3456(4) 0.0635(17) Uani 1 1 d . . .
H12A H 1.0505 0.9571 0.3104 0.095 Uiso 1 1 calc R . .
H12B H 1.0230 0.8842 0.3694 0.095 Uiso 1 1 calc R . .
H12C H 0.9768 0.9802 0.3823 0.095 Uiso 1 1 calc R . .
C13 C 0.8119(6) 0.7667(4) 0.0190(3) 0.0575(15) Uani 1 1 d . . .
H13 H 0.8344 0.8286 0.0141 0.069 Uiso 1 1 calc R . .
C14 C 0.9044(6) 0.7085(4) 0.0037(3) 0.0587(16) Uani 1 1 d . . .
H14 H 0.9815 0.7366 -0.0102 0.070 Uiso 1 1 calc R . .
C15 C 0.8867(7) 0.6193(5) -0.0304(4) 0.076(2) Uani 1 1 d . . .
H15A H 0.8528 0.6268 -0.0797 0.092 Uiso 1 1 calc R . .
H15B H 0.9660 0.5919 -0.0359 0.092 Uiso 1 1 calc R . .
C16 C 0.8055(7) 0.5580(5) 0.0123(4) 0.081(2) Uani 1 1 d . . .
H16A H 0.7283 0.5536 -0.0137 0.097 Uiso 1 1 calc R . .
H16B H 0.8425 0.5003 0.0117 0.097 Uiso 1 1 calc R . .
C17 C 0.7795(5) 0.5818(4) 0.0912(3) 0.0518(13) Uani 1 1 d . . .
H17 H 0.7915 0.5334 0.1263 0.062 Uiso 1 1 calc R . .
C18 C 0.6927(5) 0.6410(4) 0.1132(3) 0.0495(13) Uani 1 1 d . . .
H18 H 0.6539 0.6270 0.1607 0.059 Uiso 1 1 calc R . .
C19 C 0.6121(7) 0.6923(6) 0.0601(5) 0.084(2) Uani 1 1 d . . .
H19A H 0.5610 0.6512 0.0332 0.100 Uiso 1 1 calc R . .
H19B H 0.5587 0.7297 0.0889 0.100 Uiso 1 1 calc R . .
C20 C 0.6784(6) 0.7473(6) 0.0054(4) 0.078(2) Uani 1 1 d . . .
H20A H 0.6359 0.8029 0.0019 0.093 Uiso 1 1 calc R . .
H20B H 0.6718 0.7191 -0.0426 0.093 Uiso 1 1 calc R . .
C21 C 0.7247(8) 0.0677(6) 0.9396(4) 0.092(2) Uani 1 1 d . . .
H21A H 0.6951 0.0188 0.9102 0.110 Uiso 1 1 calc R . .
H21B H 0.7472 0.1141 0.9054 0.110 Uiso 1 1 calc R . .
Cl1 Cl 0.6090(2) 0.1042(2) 0.99415(16) 0.1217(9) Uani 1 1 d . . .
Cl2 Cl 0.8493(3) 0.0358(4) 0.9851(2) 0.210(2) Uani 1 1 d . . .

loop_
_atom_site_aniso_label
_atom_site_aniso_U_11
_atom_site_aniso_U_22
_atom_site_aniso_U_33
_atom_site_aniso_U_23
_atom_site_aniso_U_13
_atom_site_aniso_U_12
Ru1 0.0346(2) 0.0383(2) 0.0345(2) 0.00039(15) -0.00102(15) -0.00049(16)
Co1 0.0301(4) 0.0333(3) 0.0380(4) -0.0010(2) 0.0013(3) 0.0014(3)
S1 0.0299(6) 0.0368(6) 0.0392(6) 0.0026(5) 0.0024(5) -0.0010(5)
S2 0.0342(7) 0.0346(6) 0.0438(7) 0.0049(5) 0.0043(5) -0.0005(5)
B1 0.035(3) 0.045(3) 0.049(3) -0.007(2) 0.004(3) 0.008(2)
B2 0.042(3) 0.033(3) 0.045(3) -0.001(2) -0.002(3) 0.005(2)
B3 0.039(3) 0.040(3) 0.037(3) -0.004(2) -0.005(2) 0.002(2)
B4 0.037(3) 0.045(3) 0.048(3) 0.000(2) 0.009(3) 0.000(2)
B5 0.030(3) 0.051(3) 0.052(4) -0.002(3) 0.005(3) 0.000(2)
B6 0.040(3) 0.047(3) 0.047(3) 0.004(3) -0.003(3) 0.009(3)
B9 0.032(3) 0.044(3) 0.050(3) -0.004(2) -0.002(3) -0.004(2)
B10 0.041(3) 0.053(3) 0.044(3) -0.004(3) -0.008(3) 0.003(3)
B11 0.039(3) 0.043(3) 0.038(3) 0.005(2) 0.001(2) 0.002(2)
C1 0.042(3) 0.032(2) 0.049(3) -0.003(2) 0.006(2) 0.004(2)
C2 0.036(3) 0.040(3) 0.050(3) -0.007(2) -0.001(2) 0.014(2)
C3 0.038(3) 0.040(3) 0.053(3) -0.012(2) 0.011(2) 0.003(2)
C4 0.052(3) 0.037(2) 0.041(3) -0.003(2) 0.005(2) 0.006(2)
C5 0.037(3) 0.040(2) 0.043(3) -0.006(2) -0.002(2) 0.004(2)
C6 0.063(4) 0.042(3) 0.064(4) 0.002(3) 0.009(3) -0.003(3)
C7 0.031(2) 0.031(2) 0.038(3) 0.0003(18) 0.0013(19) 0.0002(19)
C8 0.031(2) 0.036(2) 0.038(3) 0.0019(19) 0.002(2) -0.001(2)
C9 0.060(4) 0.066(4) 0.064(4) -0.009(3) -0.011(3) 0.019(3)
C10 0.049(4) 0.070(4) 0.097(5) -0.015(4) 0.020(4) -0.013(3)
C11 0.107(6) 0.064(4) 0.048(4) 0.007(3) 0.013(4) 0.009(4)
C12 0.058(4) 0.062(4) 0.071(4) -0.010(3) -0.027(3) 0.001(3)
C13 0.071(4) 0.064(4) 0.037(3) 0.010(3) -0.013(3) 0.000(3)
C14 0.063(4) 0.075(4) 0.038(3) 0.002(3) 0.013(3) 0.000(3)
C15 0.097(6) 0.080(5) 0.052(4) -0.016(3) 0.008(4) 0.002(4)
C16 0.091(6) 0.070(5) 0.080(5) -0.030(4) 0.020(4) -0.012(4)
C17 0.055(3) 0.051(3) 0.049(3) -0.004(2) -0.003(3) -0.015(3)
C18 0.041(3) 0.064(3) 0.043(3) -0.004(3) -0.007(2) -0.011(3)
C19 0.066(5) 0.099(6) 0.086(5) 0.013(4) -0.019(4) -0.001(4)
C20 0.070(5) 0.103(6) 0.060(4) 0.018(4) -0.003(4) 0.011(4)
C21 0.120(7) 0.090(6) 0.065(5) 0.001(4) -0.006(5) -0.005(5)
Cl1 0.1091(19) 0.141(2) 0.1152(19) -0.0038(16) 0.0067(16) 0.0112(17)
Cl2 0.124(2) 0.351(6) 0.154(3) 0.154(4) 0.042(2) 0.067(3)

loop_
_atom_type_symbol
_atom_type_description
_atom_type_scat_dispersion_real
_atom_type_scat_dispersion_imag
_atom_type_scat_source
C C 0.0033 0.0016 'International Tables Vol C Tables 4.2.6.8 and 6.1.1.4'
H H 0.0000 0.0000 'International Tables Vol C Tables 4.2.6.8 and 6.1.1.4'
B B 0.0013 0.0007 'International Tables Vol C Tables 4.2.6.8 and 6.1.1.4'
S S 0.1246 0.1234 'International Tables Vol C Tables 4.2.6.8 and 6.1.1.4'
Cl Cl 0.1484 0.1585 'International Tables Vol C Tables 4.2.6.8 and 6.1.1.4'
Co Co 0.3494 0.9721 'International Tables Vol C Tables 4.2.6.8 and 6.1.1.4'
Ru Ru -1.2594 0.8363 'International Tables Vol C Tables 4.2.6.8 and 6.1.1.4'

loop_
_geom_angle_atom_site_label_1
_geom_angle_atom_site_label_2
_geom_angle_atom_site_label_3
_geom_angle
_geom_angle_site_symmetry_1
_geom_angle_site_symmetry_3
_geom_angle_publ_flag
C14 Ru1 C18 94.2(2) . . ?
C14 Ru1 C17 80.7(2) . . ?
C18 Ru1 C17 36.3(2) . . ?
C14 Ru1 C13 36.4(2) . . ?
C18 Ru1 C13 81.3(2) . . ?
C17 Ru1 C13 90.1(2) . . ?
C14 Ru1 S1 166.10(18) . . ?
C18 Ru1 S1 93.46(15) . . ?
C17 Ru1 S1 98.83(15) . . ?
C13 Ru1 S1 157.05(17) . . ?
C14 Ru1 S2 98.27(18) . . ?
C18 Ru1 S2 155.59(16) . . ?
C17 Ru1 S2 167.32(17) . . ?
C13 Ru1 S2 96.51(18) . . ?
S1 Ru1 S2 79.07(4) . . ?
C14 Ru1 B3 96.1(2) . . ?
C18 Ru1 B3 130.2(2) . . ?
C17 Ru1 B3 98.2(2) . . ?
C13 Ru1 B3 129.6(2) . . ?
S1 Ru1 B3 70.18(13) . . ?
S2 Ru1 B3 69.26(14) . . ?
C14 Ru1 Co1 136.17(18) . . ?
C18 Ru1 Co1 105.78(15) . . ?
C17 Ru1 Co1 135.96(15) . . ?
C13 Ru1 Co1 108.10(18) . . ?
S1 Ru1 Co1 51.68(4) . . ?
S2 Ru1 Co1 51.57(4) . . ?
B3 Ru1 Co1 99.68(13) . . ?
C5 Co1 C4 40.8(2) . . ?
C5 Co1 C1 41.0(2) . . ?
C4 Co1 C1 68.3(2) . . ?
C5 Co1 C3 68.6(2) . . ?
C4 Co1 C3 40.5(2) . . ?
C1 Co1 C3 68.2(2) . . ?
C5 Co1 C2 67.9(2) . . ?
C4 Co1 C2 67.8(2) . . ?
C1 Co1 C2 39.7(2) . . ?
C3 Co1 C2 40.7(2) . . ?
C5 Co1 S1 123.85(15) . . ?
C4 Co1 S1 99.77(15) . . ?
C1 Co1 S1 164.79(16) . . ?
C3 Co1 S1 109.40(15) . . ?
C2 Co1 S1 145.95(16) . . ?
C5 Co1 S2 107.36(15) . . ?
C4 Co1 S2 144.67(16) . . ?
C1 Co1 S2 97.23(14) . . ?
C3 Co1 S2 162.33(16) . . ?
C2 Co1 S2 121.64(15) . . ?
S1 Co1 S2 87.30(5) . . ?
C5 Co1 Ru1 165.68(15) . . ?
C4 Co1 Ru1 151.65(15) . . ?
C1 Co1 Ru1 136.23(15) . . ?
C3 Co1 Ru1 125.33(15) . . ?
C2 Co1 Ru1 119.40(15) . . ?
S1 Co1 Ru1 58.05(4) . . ?
S2 Co1 Ru1 58.40(4) . . ?
C7 S1 Co1 106.37(15) . . ?
C7 S1 Ru1 91.30(15) . . ?
Co1 S1 Ru1 70.28(4) . . ?
C8 S2 Co1 105.80(16) . . ?
C8 S2 Ru1 91.10(16) . . ?
Co1 S2 Ru1 70.03(5) . . ?
B3 B1 B2 59.7(3) . . ?
B3 B1 B4 59.4(3) . . ?
B2 B1 B4 108.3(4) . . ?
B3 B1 B6 105.9(4) . . ?
B2 B1 B6 58.9(3) . . ?
B4 B1 B6 108.5(4) . . ?
B3 B1 B5 105.4(4) . . ?
B2 B1 B5 107.6(4) . . ?
B4 B1 B5 59.1(4) . . ?
B6 B1 B5 61.2(3) . . ?
C7 B2 B6 100.3(4) . . ?
C7 B2 B3 59.9(3) . . ?
B6 B2 B3 107.3(4) . . ?
C7 B2 B1 103.6(4) . . ?
B6 B2 B1 60.9(3) . . ?
B3 B2 B1 59.5(3) . . ?
C7 B2 B11 53.2(3) . . ?
B6 B2 B11 60.5(3) . . ?
B3 B2 B11 105.4(4) . . ?
B1 B2 B11 108.3(4) . . ?
C8 B3 C7 54.3(3) . . ?
C8 B3 B1 104.4(4) . . ?
C7 B3 B1 103.9(4) . . ?
C8 B3 B4 59.5(3) . . ?
C7 B3 B4 104.1(4) . . ?
B1 B3 B4 61.2(3) . . ?
C8 B3 B2 103.7(4) . . ?
C7 B3 B2 58.9(3) . . ?
B1 B3 B2 60.8(3) . . ?
B4 B3 B2 110.7(4) . . ?
C8 B3 Ru1 85.4(3) . . ?
C7 B3 Ru1 85.0(3) . . ?
B1 B3 Ru1 169.4(4) . . ?
B4 B3 Ru1 122.6(3) . . ?
B2 B3 Ru1 121.5(3) . . ?
C8 B4 B3 59.3(3) . . ?
C8 B4 B5 99.3(4) . . ?
B3 B4 B5 106.7(4) . . ?
C8 B4 B1 102.9(4) . . ?
B3 B4 B1 59.4(3) . . ?
B5 B4 B1 60.7(4) . . ?
C8 B4 B9 53.7(3) . . ?
B3 B4 B9 105.3(4) . . ?
B5 B4 B9 59.5(3) . . ?
B1 B4 B9 107.7(4) . . ?
B4 B5 B10 113.4(4) . . ?
B4 B5 B9 61.7(3) . . ?
B10 B5 B9 62.7(4) . . ?
B4 B5 B1 60.2(3) . . ?
B10 B5 B1 110.0(4) . . ?
B9 B5 B1 109.0(4) . . ?
B4 B5 B6 107.9(4) . . ?
B10 B5 B6 59.7(3) . . ?
B9 B5 B6 107.5(4) . . ?
B1 B5 B6 59.3(3) . . ?
B2 B6 B1 60.2(3) . . ?
B2 B6 B10 112.3(4) . . ?
B1 B6 B10 109.6(4) . . ?
B2 B6 B11 61.2(3) . . ?
B1 B6 B11 108.3(4) . . ?
B10 B6 B11 61.9(4) . . ?
B2 B6 B5 107.4(4) . . ?
B1 B6 B5 59.6(3) . . ?
B10 B6 B5 58.9(4) . . ?
B11 B6 B5 105.9(4) . . ?
C8 B9 B5 103.6(4) . . ?
C8 B9 B4 60.2(3) . . ?
B5 B9 B4 58.8(3) . . ?
C8 B9 B10 105.4(4) . . ?
B5 B9 B10 58.6(3) . . ?
B4 B9 B10 107.7(4) . . ?
B5 B10 B6 61.5(4) . . ?
B5 B10 B11 105.8(4) . . ?
B6 B10 B11 59.2(3) . . ?
B5 B10 B9 58.7(3) . . ?
B6 B10 B9 106.0(4) . . ?
B11 B10 B9 101.1(4) . . ?
C7 B11 B6 104.1(4) . . ?
C7 B11 B2 60.6(3) . . ?
B6 B11 B2 58.3(3) . . ?
C7 B11 B10 106.1(4) . . ?
B6 B11 B10 59.0(3) . . ?
B2 B11 B10 107.5(4) . . ?
C2 C1 C5 107.7(4) . . ?
C2 C1 C6 124.8(5) . . ?
C5 C1 C6 127.4(5) . . ?
C2 C1 Co1 71.1(3) . . ?
C5 C1 Co1 67.6(3) . . ?
C6 C1 Co1 128.2(4) . . ?
C1 C2 C3 108.4(5) . . ?
C1 C2 C9 125.0(5) . . ?
C3 C2 C9 126.5(5) . . ?
C1 C2 Co1 69.2(3) . . ?
C3 C2 Co1 69.0(3) . . ?
C9 C2 Co1 126.9(4) . . ?
C4 C3 C2 107.0(5) . . ?
C4 C3 C10 126.1(5) . . ?
C2 C3 C10 126.8(6) . . ?
C4 C3 Co1 69.0(3) . . ?
C2 C3 Co1 70.3(3) . . ?
C10 C3 Co1 128.0(4) . . ?
C5 C4 C3 108.2(4) . . ?
C5 C4 C11 126.1(5) . . ?
C3 C4 C11 125.7(5) . . ?
C5 C4 Co1 68.2(3) . . ?
C3 C4 Co1 70.6(3) . . ?
C11 C4 Co1 128.2(4) . . ?
C4 C5 C1 108.6(4) . . ?
C4 C5 C12 125.9(5) . . ?
C1 C5 C12 125.4(5) . . ?
C4 C5 Co1 70.9(3) . . ?
C1 C5 Co1 71.4(3) . . ?
C12 C5 Co1 126.7(4) . . ?
C8 C7 B11 113.8(4) . . ?
C8 C7 B2 112.0(4) . . ?
B11 C7 B2 66.2(3) . . ?
C8 C7 B3 62.4(3) . . ?
B11 C7 B3 117.4(4) . . ?
B2 C7 B3 61.2(3) . . ?
C8 C7 S1 113.0(3) . . ?
B11 C7 S1 125.3(3) . . ?
B2 C7 S1 118.2(3) . . ?
B3 C7 S1 108.4(3) . . ?
C7 C8 B9 113.3(4) . . ?
C7 C8 B3 63.3(3) . . ?
B9 C8 B3 117.2(4) . . ?
C7 C8 B4 112.6(4) . . ?
B9 C8 B4 66.0(3) . . ?
B3 C8 B4 61.2(3) . . ?
C7 C8 S2 114.2(3) . . ?
B9 C8 S2 125.0(4) . . ?
B3 C8 S2 107.9(3) . . ?
B4 C8 S2 116.5(3) . . ?
C14 C13 C20 123.6(7) . . ?
C14 C13 Ru1 70.9(3) . . ?
C20 C13 Ru1 109.9(4) . . ?
C13 C14 C15 124.8(7) . . ?
C13 C14 Ru1 72.8(3) . . ?
C15 C14 Ru1 110.6(4) . . ?
C16 C15 C14 115.5(5) . . ?
C17 C16 C15 116.6(6) . . ?
C18 C17 C16 124.5(6) . . ?
C18 C17 Ru1 71.6(3) . . ?
C16 C17 Ru1 111.8(4) . . ?
C17 C18 C19 124.2(6) . . ?
C17 C18 Ru1 72.1(3) . . ?
C19 C18 Ru1 110.5(4) . . ?
C20 C19 C18 115.1(6) . . ?
C19 C20 C13 118.5(6) . . ?
Cl2 C21 Cl1 115.0(5) . . ?

loop_
_geom_bond_atom_site_label_1
_geom_bond_atom_site_label_2
_geom_bond_distance
_geom_bond_site_symmetry_2
_geom_bond_publ_flag
Ru1 C14 2.194(5) . ?
Ru1 C18 2.197(5) . ?
Ru1 C17 2.203(5) . ?
Ru1 C13 2.218(5) . ?
Ru1 S1 2.3646(17) . ?
Ru1 S2 2.3773(15) . ?
Ru1 B3 2.612(6) . ?
Ru1 Co1 2.6234(11) . ?
Co1 C5 2.010(5) . ?
Co1 C4 2.046(5) . ?
Co1 C1 2.060(5) . ?
Co1 C3 2.067(5) . ?
Co1 C2 2.084(5) . ?
Co1 S1 2.1864(17) . ?
Co1 S2 2.1866(16) . ?
S1 C7 1.803(5) . ?
S2 C8 1.797(5) . ?
B1 B3 1.750(8) . ?
B1 B2 1.773(8) . ?
B1 B4 1.781(8) . ?
B1 B6 1.784(9) . ?
B1 B5 1.790(9) . ?
B2 C7 1.715(7) . ?
B2 B6 1.749(8) . ?
B2 B3 1.754(8) . ?
B2 B11 1.801(8) . ?
B3 C8 1.718(7) . ?
B3 C7 1.732(7) . ?
B3 B4 1.750(8) . ?
B4 C8 1.722(7) . ?
B4 B5 1.760(9) . ?
B4 B9 1.812(8) . ?
B5 B10 1.771(9) . ?
B5 B9 1.774(8) . ?
B5 B6 1.818(9) . ?
B6 B10 1.786(9) . ?
B6 B11 1.790(8) . ?
B9 C8 1.599(7) . ?
B9 B10 1.843(9) . ?
B10 B11 1.838(9) . ?
B11 C7 1.577(7) . ?
C1 C2 1.408(7) . ?
C1 C5 1.425(7) . ?
C1 C6 1.500(7) . ?
C2 C3 1.443(7) . ?
C2 C9 1.504(8) . ?
C3 C4 1.423(8) . ?
C3 C10 1.492(8) . ?
C4 C5 1.415(7) . ?
C4 C11 1.497(8) . ?
C5 C12 1.498(7) . ?
C7 C8 1.575(6) . ?
C13 C14 1.377(9) . ?
C13 C20 1.513(9) . ?
C14 C15 1.507(9) . ?
C15 C16 1.504(10) . ?
C16 C17 1.495(8) . ?
C17 C18 1.371(8) . ?
C18 C19 1.520(9) . ?
C19 C20 1.485(10) . ?
C21 Cl2 1.667(9) . ?
C21 Cl1 1.699(8) . ?
